data_4303027
loop_
_publ_author_name
'Dingxian Jia'
'Qinyan Jin'
'Jiangfang Chen'
'Yingli Pan'
'Yong Zhang'

_publ_contact_author_address
;Soochow University
      College of Chemistry, Chemical Engineering and Materials Science
      P.O. Box 174, Renai Road 199, Suzhou 215123
      P.R.China.
;
_publ_contact_author_email jiadingxian@suda.edu.cn
_publ_contact_author_fax 86-512-65880089
_publ_contact_author_name 'Dr. Dingxian Jia'
_publ_contact_author_phone 86-512-65880089
_publ_section_title
;
The Coordination of the Tetraselenidoantimonate [SbSe4]3- Anion with
Trivalent Lanthanide Ions Tuned by Ethylene Polyamines
;
_journal_name_full 'Inorganic Chemistry'
_journal_page_first 8286
_journal_page_last 8293
_journal_paper_doi 10.1021/ic900901t
_journal_volume 48
_journal_year 2009
_chemical_formula_moiety 'C12 H36 N8 La, H2 O, Sb Se4'
_chemical_formula_sum 'C12 H38 La N8 O Sb Se4'
_chemical_formula_weight 887.00
_chemical_name_systematic
; 
 ? 
;
_space_group_IT_number 4
_symmetry_cell_setting monoclinic
_symmetry_Int_Tables_number 4
_symmetry_space_group_name_Hall 'P 2yb'
_symmetry_space_group_name_H-M 'P 1 21 1'
_atom_sites_solution_hydrogens geom
_atom_sites_solution_primary direct
_atom_sites_solution_secondary difmap
_audit_creation_method SHELXL-97
_cell_angle_alpha 90.00
_cell_angle_beta 91.611(4)
_cell_angle_gamma 90.00
_cell_formula_units_Z 2
_cell_length_a 10.9619(17)
_cell_length_b 10.5221(15)
_cell_length_c 11.1483(17)
_cell_measurement_reflns_used 4584
_cell_measurement_temperature 293(2)
_cell_measurement_theta_max 25.3
_cell_measurement_theta_min 3.2
_cell_volume 1285.4(3)
_computing_cell_refinement CrystalClear
_computing_data_collection CrystalClear
_computing_data_reduction CrystalStructure
_computing_structure_refinement 'SHELXL-97 (Sheldrick, 1997)'
_computing_structure_solution 'SHELXS-97 (Sheldrick, 1990)'
_diffrn_ambient_temperature 293(2)
_diffrn_detector_area_resol_mean 7.31
_diffrn_measured_fraction_theta_full 0.997
_diffrn_measured_fraction_theta_max 0.997
_diffrn_measurement_device_type 'Rigaku Mercury'
_diffrn_measurement_method \w
_diffrn_radiation_monochromator graphite
_diffrn_radiation_source 'fine-focus sealed tube'
_diffrn_radiation_type MoK\a
_diffrn_radiation_wavelength 0.71073
_diffrn_reflns_av_R_equivalents 0.0510
_diffrn_reflns_av_sigmaI/netI 0.0706
_diffrn_reflns_limit_h_max 13
_diffrn_reflns_limit_h_min -12
_diffrn_reflns_limit_k_max 12
_diffrn_reflns_limit_k_min -12
_diffrn_reflns_limit_l_max 13
_diffrn_reflns_limit_l_min -13
_diffrn_reflns_number 12641
_diffrn_reflns_theta_full 25.34
_diffrn_reflns_theta_max 25.34
_diffrn_reflns_theta_min 3.22
_exptl_absorpt_coefficient_mu 8.373
_exptl_absorpt_correction_T_max 0.5195
_exptl_absorpt_correction_T_min 0.2602
_exptl_absorpt_correction_type multi-scan
_exptl_absorpt_process_details 'Jacobson, R. (1998) Private communication'
_exptl_crystal_colour orange
_exptl_crystal_density_diffrn 2.292
_exptl_crystal_density_method 'not measured'
_exptl_crystal_description chip
_exptl_crystal_F_000 836
_exptl_crystal_size_max 0.22
_exptl_crystal_size_mid 0.20
_exptl_crystal_size_min 0.09
_refine_diff_density_max 0.895
_refine_diff_density_min -1.258
_refine_diff_density_rms 0.162
_refine_ls_abs_structure_details 'Flack H D (1983), Acta Cryst. A39, 876-881'
_refine_ls_abs_structure_Flack 0.039(18)
_refine_ls_extinction_method none
_refine_ls_goodness_of_fit_ref 1.077
_refine_ls_hydrogen_treatment constr
_refine_ls_matrix_type full
_refine_ls_number_parameters 243
_refine_ls_number_reflns 4616
_refine_ls_number_restraints 7
_refine_ls_restrained_S_all 1.077
_refine_ls_R_factor_all 0.0580
_refine_ls_R_factor_gt 0.0439
_refine_ls_shift/su_max 0.001
_refine_ls_shift/su_mean 0.000
_refine_ls_structure_factor_coef Fsqd
_refine_ls_weighting_details 'calc w=1/[\s^2^(Fo^2^)+(0.0245P)^2^+1.0322P] where P=(Fo^2^+2Fc^2^)/3'
_refine_ls_weighting_scheme calc
_refine_ls_wR_factor_gt 0.0745
_refine_ls_wR_factor_ref 0.0801
_reflns_number_gt 3905
_reflns_number_total 4616
_reflns_threshold_expression >2sigma(I)
_cod_data_source_file ic900901t_si_002_4.cif
_cod_data_source_block complex_Ic
_cod_original_sg_symbol_H-M 'P 21'
_cod_database_code 4303027

loop_
_symmetry_equiv_pos_as_xyz
'x, y, z'
'-x, y+1/2, -z'

loop_
_atom_site_label
_atom_site_type_symbol
_atom_site_fract_x
_atom_site_fract_y
_atom_site_fract_z
_atom_site_U_iso_or_equiv
_atom_site_adp_type
_atom_site_occupancy
_atom_site_symmetry_multiplicity
_atom_site_calc_flag
_atom_site_refinement_flags
_atom_site_disorder_assembly
_atom_site_disorder_group
Sb1 Sb 0.76149(6) 0.60096(6) 0.26615(6) 0.02864(19) Uani 1 1 d . . .
Se1 Se 0.90868(12) 0.76488(15) 0.20637(14) 0.0656(4) Uani 1 1 d . . .
Se2 Se 0.55987(9) 0.69932(11) 0.28804(10) 0.0376(3) Uani 1 1 d . . .
Se3 Se 0.82372(13) 0.50819(14) 0.46062(10) 0.0556(4) Uani 1 1 d . . .
Se4 Se 0.75636(12) 0.43278(12) 0.11225(10) 0.0476(3) Uani 1 1 d . . .
La1 La 0.76646(5) 0.84195(5) 0.76427(5) 0.02119(14) Uani 1 1 d . . .
O1 O 0.9319(7) 0.9113(8) 0.9241(8) 0.067(3) Uani 1 1 d . . .
N1 N 0.9884(9) 0.7774(10) 0.6837(9) 0.060(3) Uani 1 1 d . . .
H1A H 0.9816 0.7696 0.6034 0.072 Uiso 1 1 calc R . .
H1B H 1.0393 0.8429 0.6992 0.072 Uiso 1 1 calc R . .
N2 N 0.8659(7) 0.6283(7) 0.8570(7) 0.0275(19) Uani 1 1 d . . .
H2 H 0.8457 0.6244 0.9356 0.033 Uiso 1 1 calc R . .
N3 N 0.6433(7) 0.6287(8) 0.7083(7) 0.032(2) Uani 1 1 d . . .
H3 H 0.6655 0.6087 0.6325 0.038 Uiso 1 1 calc R . .
N4 N 0.5240(7) 0.8678(7) 0.7016(7) 0.033(2) Uani 1 1 d . . .
H4A H 0.4822 0.8832 0.7684 0.040 Uiso 1 1 calc R . .
H4B H 0.5151 0.9359 0.6533 0.040 Uiso 1 1 calc R . .
N5 N 0.6605(8) 0.8072(8) 0.9776(7) 0.039(2) Uani 1 1 d . . .
H5A H 0.6091 0.7408 0.9708 0.047 Uiso 1 1 calc R . .
H5B H 0.7189 0.7864 1.0324 0.047 Uiso 1 1 calc R . .
N6 N 0.6853(7) 1.0525(7) 0.8702(7) 0.031(2) Uani 1 1 d . . .
H6 H 0.6108 1.0679 0.8353 0.037 Uiso 1 1 calc R . .
N7 N 0.8379(7) 1.0635(7) 0.6634(6) 0.028(2) Uani 1 1 d D . .
N8 N 0.7492(8) 0.8468(9) 0.5220(7) 0.042(2) Uani 1 1 d D . .
C1 C 1.0465(10) 0.6630(10) 0.7302(10) 0.041(3) Uani 1 1 d . . .
H1C H 1.1341 0.6759 0.7360 0.049 Uiso 1 1 calc R . .
H1D H 1.0305 0.5932 0.6751 0.049 Uiso 1 1 calc R . .
C2 C 0.9997(9) 0.6292(10) 0.8528(9) 0.035(3) Uani 1 1 d . . .
H2A H 1.0303 0.5458 0.8754 0.042 Uiso 1 1 calc R . .
H2B H 1.0316 0.6899 0.9111 0.042 Uiso 1 1 calc R . .
C3 C 0.8177(9) 0.5120(10) 0.7975(10) 0.037(3) Uani 1 1 d . . .
H3A H 0.8402 0.4381 0.8452 0.044 Uiso 1 1 calc R . .
H3B H 0.8535 0.5030 0.7193 0.044 Uiso 1 1 calc R . .
C4 C 0.6816(10) 0.5189(10) 0.7831(10) 0.038(3) Uani 1 1 d . . .
H4C H 0.6515 0.4411 0.7461 0.046 Uiso 1 1 calc R . .
H4D H 0.6461 0.5261 0.8615 0.046 Uiso 1 1 calc R . .
C5 C 0.5094(10) 0.6395(11) 0.7016(10) 0.045(3) Uani 1 1 d . . .
H5C H 0.4757 0.5665 0.6593 0.054 Uiso 1 1 calc R . .
H5D H 0.4782 0.6392 0.7822 0.054 Uiso 1 1 calc R . .
C6 C 0.4695(10) 0.7559(11) 0.6399(11) 0.047(3) Uani 1 1 d . . .
H6A H 0.3812 0.7618 0.6400 0.056 Uiso 1 1 calc R . .
H6B H 0.4947 0.7538 0.5572 0.056 Uiso 1 1 calc R . .
C7 C 0.5920(11) 0.9175(11) 1.0231(10) 0.046(3) Uani 1 1 d . . .
H7A H 0.5798 0.9078 1.1085 0.055 Uiso 1 1 calc R . .
H7B H 0.5126 0.9224 0.9827 0.055 Uiso 1 1 calc R . .
C8 C 0.6627(11) 1.0365(11) 1.0005(9) 0.045(3) Uani 1 1 d . . .
H8A H 0.6175 1.1092 1.0291 0.054 Uiso 1 1 calc R . .
H8B H 0.7401 1.0331 1.0448 0.054 Uiso 1 1 calc R . .
C9 C 0.7600(10) 1.1655(9) 0.8431(9) 0.034(3) Uani 1 1 d . . .
H9A H 0.8395 1.1580 0.8829 0.041 Uiso 1 1 calc R . .
H9B H 0.7207 1.2412 0.8730 0.041 Uiso 1 1 calc R . .
C10 C 0.7751(9) 1.1770(10) 0.7110(9) 0.031(2) Uani 1 1 d . . .
H10A H 0.6956 1.1858 0.6714 0.037 Uiso 1 1 calc R . .
H10B H 0.8223 1.2525 0.6940 0.037 Uiso 1 1 calc R . .
C11A C 0.8437(15) 1.0624(15) 0.5309(9) 0.048(5) Uiso 0.73 1 d PD . .
C11B C 0.787(4) 1.065(3) 0.5374(17) 0.038(11) Uiso 0.27 1 d PD . .
C12A C 0.7382(13) 0.9826(10) 0.4827(13) 0.041(4) Uiso 0.73 1 d PD . .
C12B C 0.824(3) 0.947(2) 0.469(3) 0.045(11) Uiso 0.27 1 d PD . .

loop_
_atom_site_aniso_label
_atom_site_aniso_U_11
_atom_site_aniso_U_22
_atom_site_aniso_U_33
_atom_site_aniso_U_23
_atom_site_aniso_U_13
_atom_site_aniso_U_12
Sb1 0.0223(4) 0.0386(5) 0.0251(4) 0.0033(4) 0.0014(3) 0.0031(3)
Se1 0.0314(7) 0.0845(11) 0.0807(10) 0.0310(8) -0.0032(7) -0.0191(7)
Se2 0.0232(6) 0.0399(7) 0.0496(7) -0.0053(6) 0.0007(5) 0.0006(5)
Se3 0.0745(10) 0.0655(9) 0.0262(6) 0.0009(6) -0.0063(6) 0.0282(7)
Se4 0.0553(8) 0.0564(8) 0.0311(6) -0.0098(6) 0.0014(6) 0.0127(6)
La1 0.0214(3) 0.0204(3) 0.0218(3) -0.0010(3) 0.0009(2) 0.0006(3)
O1 0.046(5) 0.065(6) 0.088(7) -0.045(5) -0.030(5) 0.022(4)
N1 0.052(7) 0.066(7) 0.062(7) 0.024(6) 0.020(6) 0.029(6)
N2 0.026(5) 0.025(5) 0.031(5) 0.005(4) 0.004(4) 0.001(3)
N3 0.034(5) 0.034(5) 0.027(5) 0.006(4) -0.004(4) 0.002(4)
N4 0.033(5) 0.030(6) 0.038(5) -0.005(4) 0.003(4) 0.004(4)
N5 0.046(6) 0.038(6) 0.034(5) -0.003(4) 0.002(4) 0.000(4)
N6 0.022(4) 0.036(5) 0.033(5) 0.002(4) -0.004(4) 0.004(4)
N7 0.033(5) 0.021(5) 0.031(5) -0.006(4) 0.019(4) -0.013(4)
N8 0.051(6) 0.055(6) 0.021(4) 0.002(5) 0.007(4) -0.006(5)
C1 0.030(6) 0.038(7) 0.056(8) -0.002(6) 0.010(6) 0.004(5)
C2 0.027(6) 0.031(6) 0.046(7) 0.001(5) 0.000(5) 0.005(5)
C3 0.042(7) 0.028(6) 0.040(6) -0.003(5) 0.007(5) 0.007(5)
C4 0.051(7) 0.021(6) 0.042(6) -0.007(5) 0.006(6) -0.012(5)
C5 0.039(7) 0.050(8) 0.045(7) 0.006(6) -0.009(6) -0.010(5)
C6 0.029(6) 0.052(8) 0.059(8) -0.019(7) -0.007(6) 0.001(5)
C7 0.058(8) 0.046(8) 0.034(6) 0.008(6) 0.020(6) 0.013(6)
C8 0.060(8) 0.052(8) 0.024(6) -0.006(5) 0.010(6) -0.001(6)
C9 0.050(7) 0.012(5) 0.041(6) 0.006(5) 0.008(5) -0.005(5)
C10 0.027(6) 0.027(6) 0.038(6) 0.008(5) 0.011(5) -0.002(4)

loop_
_atom_type_symbol
_atom_type_description
_atom_type_scat_dispersion_real
_atom_type_scat_dispersion_imag
_atom_type_scat_source
C C 0.0033 0.0016 'International Tables Vol C Tables 4.2.6.8 and 6.1.1.4'
H H 0.0000 0.0000 'International Tables Vol C Tables 4.2.6.8 and 6.1.1.4'
La La -0.2871 2.4523 'International Tables Vol C Tables 4.2.6.8 and 6.1.1.4'
N N 0.0061 0.0033 'International Tables Vol C Tables 4.2.6.8 and 6.1.1.4'
Sb Sb -0.5866 1.5461 'International Tables Vol C Tables 4.2.6.8 and 6.1.1.4'
Se Se -0.0929 2.2259 'International Tables Vol C Tables 4.2.6.8 and 6.1.1.4'
O O 0.0106 0.0060 'International Tables Vol C Tables 4.2.6.8 and 6.1.1.4'

loop_
_geom_angle_atom_site_label_1
_geom_angle_atom_site_label_2
_geom_angle_atom_site_label_3
_geom_angle
_geom_angle_site_symmetry_1
_geom_angle_site_symmetry_3
_geom_angle_publ_flag
Se3 Sb1 Se2 107.92(5) . . ?
Se3 Sb1 Se4 109.23(5) . . ?
Se2 Sb1 Se4 111.62(5) . . ?
Se3 Sb1 Se1 110.41(5) . . ?
Se2 Sb1 Se1 109.22(6) . . ?
Se4 Sb1 Se1 108.44(6) . . ?
O1 La1 N6 72.6(2) . . ?
O1 La1 N3 136.7(3) . . ?
N6 La1 N3 128.6(3) . . ?
O1 La1 N2 72.9(2) . . ?
N6 La1 N2 131.2(2) . . ?
N3 La1 N2 65.6(2) . . ?
O1 La1 N5 75.2(3) . . ?
N6 La1 N5 64.3(2) . . ?
N3 La1 N5 82.3(3) . . ?
N2 La1 N5 74.2(2) . . ?
O1 La1 N8 134.8(3) . . ?
N6 La1 N8 114.3(3) . . ?
N3 La1 N8 76.3(3) . . ?
N2 La1 N8 114.6(3) . . ?
N5 La1 N8 149.6(3) . . ?
O1 La1 N1 71.5(3) . . ?
N6 La1 N1 131.9(3) . . ?
N3 La1 N1 99.5(3) . . ?
N2 La1 N1 63.9(3) . . ?
N5 La1 N1 132.2(3) . . ?
N8 La1 N1 73.2(3) . . ?
O1 La1 N7 80.8(3) . . ?
N6 La1 N7 64.8(2) . . ?
N3 La1 N7 140.5(2) . . ?
N2 La1 N7 139.3(2) . . ?
N5 La1 N7 128.1(2) . . ?
N8 La1 N7 65.3(2) . . ?
N1 La1 N7 78.8(3) . . ?
O1 La1 N4 142.7(3) . . ?
N6 La1 N4 72.4(2) . . ?
N3 La1 N4 63.0(2) . . ?
N2 La1 N4 124.0(2) . . ?
N5 La1 N4 78.5(3) . . ?
N8 La1 N4 72.8(3) . . ?
N1 La1 N4 144.6(3) . . ?
N7 La1 N4 95.6(2) . . ?
C1 N1 La1 118.7(7) . . ?
C1 N1 H1A 107.6 . . ?
La1 N1 H1A 107.6 . . ?
C1 N1 H1B 107.6 . . ?
La1 N1 H1B 107.6 . . ?
H1A N1 H1B 107.1 . . ?
C2 N2 C3 109.5(8) . . ?
C2 N2 La1 112.1(6) . . ?
C3 N2 La1 112.5(5) . . ?
C2 N2 H2 107.5 . . ?
C3 N2 H2 107.5 . . ?
La1 N2 H2 107.5 . . ?
C5 N3 C4 110.9(8) . . ?
C5 N3 La1 116.2(6) . . ?
C4 N3 La1 112.9(5) . . ?
C5 N3 H3 105.3 . . ?
C4 N3 H3 105.3 . . ?
La1 N3 H3 105.3 . . ?
C6 N4 La1 114.5(6) . . ?
C6 N4 H4A 108.6 . . ?
La1 N4 H4A 108.6 . . ?
C6 N4 H4B 108.6 . . ?
La1 N4 H4B 108.6 . . ?
H4A N4 H4B 107.6 . . ?
C7 N5 La1 115.5(6) . . ?
C7 N5 H5A 108.4 . . ?
La1 N5 H5A 108.4 . . ?
C7 N5 H5B 108.4 . . ?
La1 N5 H5B 108.4 . . ?
H5A N5 H5B 107.5 . . ?
C9 N6 C8 113.5(8) . . ?
C9 N6 La1 112.5(6) . . ?
C8 N6 La1 113.8(6) . . ?
C9 N6 H6 105.3 . . ?
C8 N6 H6 105.3 . . ?
La1 N6 H6 105.3 . . ?
C11A N7 C10 113.4(10) . . ?
C11A N7 C11B 24.2(17) . . ?
C10 N7 C11B 99.5(14) . . ?
C11A N7 La1 115.3(7) . . ?
C10 N7 La1 113.6(5) . . ?
C11B N7 La1 107.1(17) . . ?
C12B N8 C12A 40.4(14) . . ?
C12B N8 La1 112.9(15) . . ?
C12A N8 La1 108.2(7) . . ?
N1 C1 C2 111.1(9) . . ?
N1 C1 H1C 109.4 . . ?
C2 C1 H1C 109.4 . . ?
N1 C1 H1D 109.4 . . ?
C2 C1 H1D 109.4 . . ?
H1C C1 H1D 108.0 . . ?
N2 C2 C1 113.2(8) . . ?
N2 C2 H2A 108.9 . . ?
C1 C2 H2A 108.9 . . ?
N2 C2 H2B 108.9 . . ?
C1 C2 H2B 108.9 . . ?
H2A C2 H2B 107.7 . . ?
N2 C3 C4 110.5(8) . . ?
N2 C3 H3A 109.6 . . ?
C4 C3 H3A 109.6 . . ?
N2 C3 H3B 109.6 . . ?
C4 C3 H3B 109.6 . . ?
H3A C3 H3B 108.1 . . ?
N3 C4 C3 111.4(9) . . ?
N3 C4 H4C 109.4 . . ?
C3 C4 H4C 109.4 . . ?
N3 C4 H4D 109.4 . . ?
C3 C4 H4D 109.4 . . ?
H4C C4 H4D 108.0 . . ?
C6 C5 N3 111.9(9) . . ?
C6 C5 H5C 109.2 . . ?
N3 C5 H5C 109.2 . . ?
C6 C5 H5D 109.2 . . ?
N3 C5 H5D 109.2 . . ?
H5C C5 H5D 107.9 . . ?
C5 C6 N4 109.6(8) . . ?
C5 C6 H6A 109.7 . . ?
N4 C6 H6A 109.7 . . ?
C5 C6 H6B 109.7 . . ?
N4 C6 H6B 109.7 . . ?
H6A C6 H6B 108.2 . . ?
N5 C7 C8 109.2(9) . . ?
N5 C7 H7A 109.8 . . ?
C8 C7 H7A 109.8 . . ?
N5 C7 H7B 109.8 . . ?
C8 C7 H7B 109.8 . . ?
H7A C7 H7B 108.3 . . ?
N6 C8 C7 111.1(9) . . ?
N6 C8 H8A 109.4 . . ?
C7 C8 H8A 109.4 . . ?
N6 C8 H8B 109.4 . . ?
C7 C8 H8B 109.4 . . ?
H8A C8 H8B 108.0 . . ?
N6 C9 C10 110.1(8) . . ?
N6 C9 H9A 109.6 . . ?
C10 C9 H9A 109.6 . . ?
N6 C9 H9B 109.6 . . ?
C10 C9 H9B 109.6 . . ?
H9A C9 H9B 108.1 . . ?
N7 C10 C9 110.7(8) . . ?
N7 C10 H10A 109.5 . . ?
C9 C10 H10A 109.5 . . ?
N7 C10 H10B 109.5 . . ?
C9 C10 H10B 109.5 . . ?
H10A C10 H10B 108.1 . . ?
N7 C11A C12A 107.7(10) . . ?
N7 C11B C12B 112(2) . . ?
N8 C12A C11A 111.7(11) . . ?
N8 C12B C11B 103(2) . . ?

loop_
_geom_bond_atom_site_label_1
_geom_bond_atom_site_label_2
_geom_bond_distance
_geom_bond_site_symmetry_2
_geom_bond_publ_flag
Sb1 Se3 2.4566(13) . ?
Sb1 Se2 2.4588(13) . ?
Sb1 Se4 2.4643(14) . ?
Sb1 Se1 2.4663(15) . ?
La1 O1 2.610(7) . ?
La1 N6 2.674(8) . ?
La1 N3 2.683(8) . ?
La1 N2 2.692(7) . ?
La1 N5 2.701(8) . ?
La1 N8 2.703(7) . ?
La1 N1 2.703(10) . ?
La1 N7 2.713(7) . ?
La1 N4 2.742(7) . ?
N1 C1 1.451(13) . ?
N1 H1A 0.9000 . ?
N1 H1B 0.9000 . ?
N2 C2 1.469(12) . ?
N2 C3 1.482(12) . ?
N2 H2 0.9100 . ?
N3 C5 1.471(13) . ?
N3 C4 1.479(12) . ?
N3 H3 0.9100 . ?
N4 C6 1.481(12) . ?
N4 H4A 0.9000 . ?
N4 H4B 0.9000 . ?
N5 C7 1.480(13) . ?
N5 H5A 0.9000 . ?
N5 H5B 0.9000 . ?
N6 C9 1.480(12) . ?
N6 C8 1.490(13) . ?
N6 H6 0.9100 . ?
N7 C11A 1.480(9) . ?
N7 C10 1.484(12) . ?
N7 C11B 1.496(10) . ?
N8 C12B 1.474(10) . ?
N8 C12A 1.499(9) . ?
C1 C2 1.516(14) . ?
C1 H1C 0.9700 . ?
C1 H1D 0.9700 . ?
C2 H2A 0.9700 . ?
C2 H2B 0.9700 . ?
C3 C4 1.498(14) . ?
C3 H3A 0.9700 . ?
C3 H3B 0.9700 . ?
C4 H4C 0.9700 . ?
C4 H4D 0.9700 . ?
C5 C6 1.465(15) . ?
C5 H5C 0.9700 . ?
C5 H5D 0.9700 . ?
C6 H6A 0.9700 . ?
C6 H6B 0.9700 . ?
C7 C8 1.497(15) . ?
C7 H7A 0.9700 . ?
C7 H7B 0.9700 . ?
C8 H8A 0.9700 . ?
C8 H8B 0.9700 . ?
C9 C10 1.491(13) . ?
C9 H9A 0.9700 . ?
C9 H9B 0.9700 . ?
C10 H10A 0.9700 . ?
C10 H10B 0.9700 . ?
C11A C12A 1.516(9) . ?
C11B C12B 1.512(10) . ?

loop_
_geom_hbond_atom_site_label_D
_geom_hbond_atom_site_label_H
_geom_hbond_atom_site_label_A
_geom_hbond_distance_DH
_geom_hbond_distance_HA
_geom_hbond_distance_DA
_geom_hbond_angle_DHA
_geom_hbond_site_symmetry_A
N2 H2 Se4 0.91 3.00 3.737(8) 138.9 1_556
N3 H3 Se3 0.91 2.83 3.668(9) 154.3 .
N4 H4A Se4 0.90 3.01 3.818(8) 149.9 2_656
N4 H4B Se2 0.90 2.97 3.610(8) 129.6 2_656
N5 H5B Se1 0.90 2.81 3.704(9) 170.5 1_556
N6 H6 Se2 0.91 2.68 3.530(8) 156.7 2_656

loop_
_geom_torsion_atom_site_label_1
_geom_torsion_atom_site_label_2
_geom_torsion_atom_site_label_3
_geom_torsion_atom_site_label_4
_geom_torsion
_geom_torsion_site_symmetry_1
_geom_torsion_site_symmetry_2
_geom_torsion_site_symmetry_3
_geom_torsion_site_symmetry_4
_geom_torsion_publ_flag
O1 La1 N1 C1 79.7(9) . . . . ?
N6 La1 N1 C1 123.1(8) . . . . ?
N3 La1 N1 C1 -56.6(9) . . . . ?
N2 La1 N1 C1 0.2(8) . . . . ?
N5 La1 N1 C1 31.5(10) . . . . ?
N8 La1 N1 C1 -129.0(9) . . . . ?
N7 La1 N1 C1 163.6(9) . . . . ?
N4 La1 N1 C1 -112.5(8) . . . . ?
O1 La1 N2 C2 -52.1(6) . . . . ?
N6 La1 N2 C2 -98.8(7) . . . . ?
N3 La1 N2 C2 140.3(7) . . . . ?
N5 La1 N2 C2 -131.1(7) . . . . ?
N8 La1 N2 C2 80.0(7) . . . . ?
N1 La1 N2 C2 25.3(6) . . . . ?
N7 La1 N2 C2 -0.1(8) . . . . ?
N4 La1 N2 C2 165.1(6) . . . . ?
O1 La1 N2 C3 -176.0(7) . . . . ?
N6 La1 N2 C3 137.3(6) . . . . ?
N3 La1 N2 C3 16.4(6) . . . . ?
N5 La1 N2 C3 105.0(7) . . . . ?
N8 La1 N2 C3 -44.0(7) . . . . ?
N1 La1 N2 C3 -98.7(7) . . . . ?
N7 La1 N2 C3 -124.0(6) . . . . ?
N4 La1 N2 C3 41.2(7) . . . . ?
O1 La1 N3 C5 126.3(7) . . . . ?
N6 La1 N3 C5 19.5(8) . . . . ?
N2 La1 N3 C5 143.8(7) . . . . ?
N5 La1 N3 C5 67.6(7) . . . . ?
N8 La1 N3 C5 -90.7(7) . . . . ?
N1 La1 N3 C5 -160.7(7) . . . . ?
N7 La1 N3 C5 -76.9(8) . . . . ?
N4 La1 N3 C5 -13.3(6) . . . . ?
O1 La1 N3 C4 -3.4(9) . . . . ?
N6 La1 N3 C4 -110.2(7) . . . . ?
N2 La1 N3 C4 14.0(6) . . . . ?
N5 La1 N3 C4 -62.1(7) . . . . ?
N8 La1 N3 C4 139.6(7) . . . . ?
N1 La1 N3 C4 69.6(7) . . . . ?
N7 La1 N3 C4 153.3(6) . . . . ?
N4 La1 N3 C4 -143.0(7) . . . . ?
O1 La1 N4 C6 -149.1(7) . . . . ?
N6 La1 N4 C6 -169.9(8) . . . . ?
N3 La1 N4 C6 -16.3(7) . . . . ?
N2 La1 N4 C6 -41.6(8) . . . . ?
N5 La1 N4 C6 -103.4(7) . . . . ?
N8 La1 N4 C6 66.8(7) . . . . ?
N1 La1 N4 C6 50.3(9) . . . . ?
N7 La1 N4 C6 128.8(7) . . . . ?
O1 La1 N5 C7 90.4(7) . . . . ?
N6 La1 N5 C7 12.9(7) . . . . ?
N3 La1 N5 C7 -126.9(7) . . . . ?
N2 La1 N5 C7 166.4(8) . . . . ?
N8 La1 N5 C7 -81.7(9) . . . . ?
N1 La1 N5 C7 137.3(7) . . . . ?
N7 La1 N5 C7 25.1(8) . . . . ?
N4 La1 N5 C7 -63.0(7) . . . . ?
O1 La1 N6 C9 66.7(6) . . . . ?
N3 La1 N6 C9 -156.7(6) . . . . ?
N2 La1 N6 C9 113.5(6) . . . . ?
N5 La1 N6 C9 148.3(7) . . . . ?
N8 La1 N6 C9 -65.2(7) . . . . ?
N1 La1 N6 C9 23.6(7) . . . . ?
N7 La1 N6 C9 -21.1(6) . . . . ?
N4 La1 N6 C9 -126.3(6) . . . . ?
O1 La1 N6 C8 -64.1(7) . . . . ?
N3 La1 N6 C8 72.4(7) . . . . ?
N2 La1 N6 C8 -17.3(8) . . . . ?
N5 La1 N6 C8 17.5(6) . . . . ?
N8 La1 N6 C8 163.9(6) . . . . ?
N1 La1 N6 C8 -107.3(7) . . . . ?
N7 La1 N6 C8 -151.9(7) . . . . ?
N4 La1 N6 C8 102.9(7) . . . . ?
O1 La1 N7 C11A 142.0(9) . . . . ?
N6 La1 N7 C11A -143.0(9) . . . . ?
N3 La1 N7 C11A -22.1(10) . . . . ?
N2 La1 N7 C11A 92.3(9) . . . . ?
N5 La1 N7 C11A -155.1(9) . . . . ?
N8 La1 N7 C11A -7.3(9) . . . . ?
N1 La1 N7 C11A 69.2(9) . . . . ?
N4 La1 N7 C11A -75.4(9) . . . . ?
O1 La1 N7 C10 -84.6(6) . . . . ?
N6 La1 N7 C10 -9.7(6) . . . . ?
N3 La1 N7 C10 111.3(6) . . . . ?
N2 La1 N7 C10 -134.3(6) . . . . ?
N5 La1 N7 C10 -21.8(7) . . . . ?
N8 La1 N7 C10 126.0(7) . . . . ?
N1 La1 N7 C10 -157.4(7) . . . . ?
N4 La1 N7 C10 57.9(6) . . . . ?
O1 La1 N7 C11B 166.5(17) . . . . ?
N6 La1 N7 C11B -118.5(17) . . . . ?
N3 La1 N7 C11B 2.4(18) . . . . ?
N2 La1 N7 C11B 116.8(17) . . . . ?
N5 La1 N7 C11B -130.6(17) . . . . ?
N8 La1 N7 C11B 17.2(17) . . . . ?
N1 La1 N7 C11B 93.7(17) . . . . ?
N4 La1 N7 C11B -50.9(17) . . . . ?
O1 La1 N8 C12B -26.2(17) . . . . ?
N6 La1 N8 C12B 62.9(17) . . . . ?
N3 La1 N8 C12B -170.6(16) . . . . ?
N2 La1 N8 C12B -116.1(16) . . . . ?
N5 La1 N8 C12B 143.0(16) . . . . ?
N1 La1 N8 C12B -66.1(16) . . . . ?
N7 La1 N8 C12B 19.0(16) . . . . ?
N4 La1 N8 C12B 123.8(16) . . . . ?
O1 La1 N8 C12A -69.2(8) . . . . ?
N6 La1 N8 C12A 19.9(8) . . . . ?
N3 La1 N8 C12A 146.3(7) . . . . ?
N2 La1 N8 C12A -159.1(7) . . . . ?
N5 La1 N8 C12A 100.0(8) . . . . ?
N1 La1 N8 C12A -109.2(8) . . . . ?
N7 La1 N8 C12A -24.1(7) . . . . ?
N4 La1 N8 C12A 80.8(7) . . . . ?
La1 N1 C1 C2 -24.5(12) . . . . ?
C3 N2 C2 C1 75.6(10) . . . . ?
La1 N2 C2 C1 -50.0(10) . . . . ?
N1 C1 C2 N2 49.7(12) . . . . ?
C2 N2 C3 C4 -170.9(8) . . . . ?
La1 N2 C3 C4 -45.6(10) . . . . ?
C5 N3 C4 C3 -176.1(9) . . . . ?
La1 N3 C4 C3 -43.7(10) . . . . ?
N2 C3 C4 N3 60.6(11) . . . . ?
C4 N3 C5 C6 173.3(9) . . . . ?
La1 N3 C5 C6 42.6(11) . . . . ?
N3 C5 C6 N4 -57.1(13) . . . . ?
La1 N4 C6 C5 44.1(11) . . . . ?
La1 N5 C7 C8 -41.3(11) . . . . ?
C9 N6 C8 C7 -177.2(9) . . . . ?
La1 N6 C8 C7 -46.9(10) . . . . ?
N5 C7 C8 N6 58.2(12) . . . . ?
C8 N6 C9 C10 -178.2(9) . . . . ?
La1 N6 C9 C10 50.8(9) . . . . ?
C11A N7 C10 C9 173.7(9) . . . . ?
C11B N7 C10 C9 153(2) . . . . ?
La1 N7 C10 C9 39.4(9) . . . . ?
N6 C9 C10 N7 -60.7(11) . . . . ?
C10 N7 C11A C12A -96.2(12) . . . . ?
C11B N7 C11A C12A -38(4) . . . . ?
La1 N7 C11A C12A 37.2(14) . . . . ?
C11A N7 C11B C12B 60(3) . . . . ?
C10 N7 C11B C12B -173(3) . . . . ?
La1 N7 C11B C12B -54(3) . . . . ?
C12B N8 C12A C11A -48(2) . . . . ?
La1 N8 C12A C11A 56.2(12) . . . . ?
N7 C11A C12A N8 -63.7(16) . . . . ?
C12A N8 C12B C11B 40.5(13) . . . . ?
La1 N8 C12B C11B -51(3) . . . . ?
N7 C11B C12B N8 73(4) . . . . ?
